data_4106441
loop_
_publ_author_name
'Lei Zhang'
'Wolfgang Schmitt'

_publ_section_title
;
 From Platonic Templates to Archimedean Solids: Successive Construction of
 Nanoscopic {V16As8}, {V16As10}, {V20As8}, and {V24As8} Polyoxovanadate
 Cages
;
_journal_name_full 'Journal of the American Chemical Society'
_journal_page_first 11240
_journal_page_last 11248
_journal_paper_doi 10.1021/ja2024004
_journal_volume 133
_journal_year 2011
_chemical_formula_sum 'C48 H32 As8 Cl5 O62 V16'
_chemical_formula_weight 3192.39
_chemical_name_systematic
; 
 ? 
;
_space_group_IT_number 87
_symmetry_cell_setting tetragonal
_symmetry_space_group_name_Hall '-I 4'
_symmetry_space_group_name_H-M 'I 4/m'
_atom_sites_solution_hydrogens geom
_atom_sites_solution_primary direct
_atom_sites_solution_secondary difmap
_audit_creation_method SHELXL-97
_cell_angle_alpha 90.00
_cell_angle_beta 90.00
_cell_angle_gamma 90.00
_cell_formula_units_Z 2
_cell_length_a 22.342(3)
_cell_length_b 22.342(3)
_cell_length_c 14.023(3)
_cell_measurement_temperature 150
_cell_volume 7000(2)
_computing_cell_refinement 'Bruker XSCANS'
_computing_data_collection 'Bruker XSCANS'
_computing_data_reduction 'Bruker SHELXTL'
_computing_molecular_graphics 'Bruker SHELXTL'
_computing_publication_material 'Bruker SHELXTL'
_computing_structure_refinement 'SHELXL-97 (Sheldrick, 1997)'
_computing_structure_solution 'SHELXS-97 (Sheldrick, 1990)'
_diffrn_ambient_temperature 150
_diffrn_measured_fraction_theta_full 0.997
_diffrn_measured_fraction_theta_max 0.997
_diffrn_measurement_device_type 'Bruker P4'
_diffrn_measurement_method '\w scans'
_diffrn_radiation_monochromator graphite
_diffrn_radiation_source 'fine-focus sealed tube'
_diffrn_radiation_type MoK\a
_diffrn_radiation_wavelength 0.71073
_diffrn_reflns_av_R_equivalents 0.1047
_diffrn_reflns_av_sigmaI/netI 0.0459
_diffrn_reflns_limit_h_max 26
_diffrn_reflns_limit_h_min -26
_diffrn_reflns_limit_k_max 26
_diffrn_reflns_limit_k_min -26
_diffrn_reflns_limit_l_max 16
_diffrn_reflns_limit_l_min -16
_diffrn_reflns_number 37245
_diffrn_reflns_theta_full 25.00
_diffrn_reflns_theta_max 25.00
_diffrn_reflns_theta_min 1.71
_exptl_absorpt_coefficient_mu 3.055
_exptl_absorpt_correction_T_max 0.858
_exptl_absorpt_correction_T_min 0.774
_exptl_absorpt_correction_type none
_exptl_crystal_colour green
_exptl_crystal_density_diffrn 1.515
_exptl_crystal_description needle
_exptl_crystal_F_000 3066
_exptl_crystal_size_max 0.12
_exptl_crystal_size_mid 0.07
_exptl_crystal_size_min 0.05
_platon_squeeze_details
;
;
_refine_diff_density_max 4.038
_refine_diff_density_min -0.795
_refine_diff_density_rms 0.196
_refine_ls_extinction_method none
_refine_ls_goodness_of_fit_ref 0.985
_refine_ls_hydrogen_treatment constr
_refine_ls_matrix_type full
_refine_ls_number_parameters 171
_refine_ls_number_reflns 3225
_refine_ls_number_restraints 36
_refine_ls_restrained_S_all 0.989
_refine_ls_R_factor_all 0.1052
_refine_ls_R_factor_gt 0.0818
_refine_ls_shift/su_max 0.002
_refine_ls_shift/su_mean 0.000
_refine_ls_structure_factor_coef Fsqd
_refine_ls_weighting_details 'calc w=1/[\s^2^(Fo^2^)+(0.1358P)^2^+147.4586P] where P=(Fo^2^+2Fc^2^)/3'
_refine_ls_weighting_scheme calc
_refine_ls_wR_factor_gt 0.2178
_refine_ls_wR_factor_ref 0.2353
_reflns_number_gt 2496
_reflns_number_total 3225
_reflns_threshold_expression >2sigma(I)
_cod_data_source_file ja2024004_si_003.cif
_cod_data_source_block a
_cod_database_code 4106441

loop_
_symmetry_equiv_pos_as_xyz
'x, y, z'
'-x, -y, z'
'-y, x, z'
'y, -x, z'
'x+1/2, y+1/2, z+1/2'
'-x+1/2, -y+1/2, z+1/2'
'-y+1/2, x+1/2, z+1/2'
'y+1/2, -x+1/2, z+1/2'
'-x, -y, -z'
'x, y, -z'
'y, -x, -z'
'-y, x, -z'
'-x+1/2, -y+1/2, -z+1/2'
'x+1/2, y+1/2, -z+1/2'
'y+1/2, -x+1/2, -z+1/2'
'-y+1/2, x+1/2, -z+1/2'

loop_
_atom_site_label
_atom_site_type_symbol
_atom_site_fract_x
_atom_site_fract_y
_atom_site_fract_z
_atom_site_U_iso_or_equiv
_atom_site_adp_type
_atom_site_occupancy
_atom_site_symmetry_multiplicity
_atom_site_calc_flag
_atom_site_refinement_flags
As1 As 0.91998(4) 0.16253(4) 0.20298(7) 0.0340(3) Uani 1 1 d .
V1 V 0.80996(7) 0.06620(7) 0.17820(13) 0.0402(5) Uani 1 1 d .
V2 V 0.83906(9) 0.16375(9) 0.0000 0.0359(6) Uani 1 2 d S
V3 V 0.96798(10) 0.22727(9) 0.0000 0.0375(6) Uani 1 2 d S
Cl1 Cl 0.87937(15) 0.03523(15) 0.0000 0.0507(10) Uani 1 2 d S
O1 O 0.8856(3) 0.0984(3) 0.2271(6) 0.0489(18) Uani 1 1 d .
O1W O 1.0000 0.0000 0.1396(18) 0.103(7) Uani 1 4 d S
O2 O 0.9117(2) 0.1779(3) 0.0832(5) 0.0346(15) Uani 1 1 d .
O2W O 1.0122(10) 0.3664(14) -0.150(3) 0.180(18) Uani 0.50 1 d P
O3 O 0.9924(3) 0.1520(3) 0.2281(5) 0.0459(17) Uani 1 1 d .
O4 O 0.7651(3) 0.0819(3) 0.2615(6) 0.057(2) Uani 1 1 d .
O5 O 0.8024(3) 0.1301(3) 0.1006(6) 0.0429(17) Uani 1 1 d .
O6 O 0.8106(4) 0.2287(4) 0.0000 0.040(2) Uani 1 2 d S
O7 O 0.9315(4) 0.2882(4) 0.0000 0.046(2) Uani 1 2 d S
O8 O 1.0155(3) 0.2397(3) -0.1015(6) 0.0417(16) Uani 1 1 d .
C1 C 0.8853(6) 0.2270(7) 0.2708(13) 0.090(4) Uani 1 1 d U
C2 C 0.9247(8) 0.2731(8) 0.3029(16) 0.119(4) Uani 1 1 d U
H2A H 0.9655 0.2702 0.2904 0.143 Uiso 1 1 calc R
C3 C 0.9026(9) 0.3226(9) 0.3530(19) 0.132(5) Uani 1 1 d U
C4 C 0.8364(8) 0.3228(9) 0.3642(18) 0.127(5) Uani 1 1 d U
H4B H 0.8177 0.3542 0.3958 0.152 Uiso 1 1 calc R
C5 C 0.8095(9) 0.2855(9) 0.3347(17) 0.127(5) Uani 1 1 d U
H5A H 0.7682 0.2884 0.3414 0.153 Uiso 1 1 calc R
C6 C 0.8317(8) 0.2334(8) 0.2875(16) 0.119(4) Uani 1 1 d U
H6B H 0.8050 0.2036 0.2690 0.143 Uiso 1 1 calc R
Cl2 Cl 1.0000 0.0000 0.5000 0.0458(17) Uani 1 8 d S

loop_
_atom_site_aniso_label
_atom_site_aniso_U_11
_atom_site_aniso_U_22
_atom_site_aniso_U_33
_atom_site_aniso_U_23
_atom_site_aniso_U_13
_atom_site_aniso_U_12
As1 0.0261(5) 0.0241(5) 0.0518(7) -0.0043(4) 0.0026(4) 0.0022(3)
V1 0.0321(9) 0.0281(8) 0.0603(11) -0.0016(8) 0.0081(8) -0.0021(6)
V2 0.0221(11) 0.0245(11) 0.0611(15) 0.000 0.000 0.0044(8)
V3 0.0272(11) 0.0192(11) 0.0660(16) 0.000 0.000 0.0031(9)
Cl1 0.0328(18) 0.0288(17) 0.091(3) 0.000 0.000 0.0000(14)
O1 0.044(4) 0.038(4) 0.064(5) 0.002(3) -0.006(4) -0.006(3)
O1W 0.103(10) 0.103(10) 0.103(17) 0.000 0.000 0.000
O2 0.021(3) 0.030(3) 0.052(4) -0.005(3) 0.001(3) 0.001(2)
O2W 0.072(15) 0.16(3) 0.31(4) 0.17(3) 0.06(2) 0.040(16)
O3 0.033(4) 0.048(4) 0.056(5) -0.003(3) -0.001(3) 0.008(3)
O4 0.055(5) 0.040(4) 0.077(6) -0.003(4) 0.021(4) 0.000(3)
O5 0.025(3) 0.030(3) 0.074(5) -0.006(3) 0.007(3) 0.002(3)
O6 0.035(5) 0.028(5) 0.056(6) 0.000 0.000 0.008(4)
O7 0.035(5) 0.024(5) 0.078(7) 0.000 0.000 0.008(4)
O8 0.026(3) 0.029(3) 0.071(5) 0.000(3) 0.002(3) -0.001(2)
C1 0.051(6) 0.077(7) 0.142(9) -0.069(7) 0.016(6) 0.021(5)
C2 0.086(7) 0.099(8) 0.173(10) -0.065(8) 0.016(8) 0.014(6)
C3 0.100(8) 0.106(8) 0.189(11) -0.064(8) 0.015(8) 0.020(7)
C4 0.088(8) 0.103(8) 0.188(11) -0.070(8) 0.010(8) 0.032(7)
C5 0.089(8) 0.105(8) 0.187(11) -0.076(8) 0.014(8) 0.030(7)
C6 0.083(7) 0.098(8) 0.176(10) -0.077(8) 0.017(7) 0.026(6)
Cl2 0.059(3) 0.059(3) 0.019(3) 0.000 0.000 0.000

loop_
_atom_type_symbol
_atom_type_description
_atom_type_scat_dispersion_real
_atom_type_scat_dispersion_imag
_atom_type_scat_source
C C 0.0033 0.0016 'International Tables Vol C Tables 4.2.6.8 and 6.1.1.4'
H H 0.0000 0.0000 'International Tables Vol C Tables 4.2.6.8 and 6.1.1.4'
N N 0.0061 0.0033 'International Tables Vol C Tables 4.2.6.8 and 6.1.1.4'
O O 0.0106 0.0060 'International Tables Vol C Tables 4.2.6.8 and 6.1.1.4'
V V 0.3005 0.5294 'International Tables Vol C Tables 4.2.6.8 and 6.1.1.4'
As As 0.0499 2.0058 'International Tables Vol C Tables 4.2.6.8 and 6.1.1.4'
Cl Cl 0.1484 0.1585 'International Tables Vol C Tables 4.2.6.8 and 6.1.1.4'

loop_
_geom_angle_atom_site_label_1
_geom_angle_atom_site_label_2
_geom_angle_atom_site_label_3
_geom_angle
_geom_angle_site_symmetry_1
_geom_angle_site_symmetry_3
O1 As1 O3 106.4(4) . .
O1 As1 O2 108.7(3) . .
O3 As1 O2 109.7(3) . .
O1 As1 C1 111.4(6) . .
O3 As1 C1 113.4(5) . .
O2 As1 C1 107.1(6) . .
O4 V1 O5 102.2(4) . .
O4 V1 O8 100.3(4) . 12_645
O5 V1 O8 94.3(3) . 12_645
O4 V1 O1 101.9(4) . .
O5 V1 O1 90.0(3) . .
O8 V1 O1 155.9(3) 12_645 .
O4 V1 O3 101.3(4) . 3_645
O5 V1 O3 155.7(3) . 3_645
O8 V1 O3 87.4(3) 12_645 3_645
O1 V1 O3 79.2(3) . 3_645
O6 V2 O5 101.6(3) . 10
O6 V2 O5 101.6(3) . .
O5 V2 O5 103.6(4) 10 .
O6 V2 O2 100.3(3) . .
O5 V2 O2 152.1(3) 10 .
O5 V2 O2 88.8(3) . .
O6 V2 O2 100.3(3) . 10
O5 V2 O2 88.8(3) 10 10
O5 V2 O2 152.1(3) . 10
O2 V2 O2 70.4(4) . 10
O7 V3 O8 99.8(3) . .
O7 V3 O8 99.8(3) . 10
O8 V3 O8 104.7(4) . 10
O7 V3 O2 98.5(3) . 10
O8 V3 O2 89.7(3) . 10
O8 V3 O2 154.3(3) 10 10
O7 V3 O2 98.5(3) . .
O8 V3 O2 154.3(3) . .
O8 V3 O2 89.7(3) 10 .
O2 V3 O2 69.8(4) 10 .
As1 O1 V1 130.1(4) . .
As1 O2 V2 128.0(3) . .
As1 O2 V3 126.8(3) . .
V2 O2 V3 104.5(3) . .
As1 O3 V1 132.0(4) . 4_665
V2 O5 V1 139.7(4) . .
V3 O8 V1 134.8(4) . 11_665
C6 C1 C2 117.2(13) . .
C6 C1 As1 125.7(13) . .
C2 C1 As1 117.0(10) . .
C3 C2 C1 120.7(17) . .
C2 C3 C4 114.0(18) . .
C5 C4 C3 119.9(18) . .
C4 C5 C6 127(2) . .
C1 C6 C5 121.5(18) . .

loop_
_geom_bond_atom_site_label_1
_geom_bond_atom_site_label_2
_geom_bond_distance
_geom_bond_site_symmetry_2
As1 O1 1.660(7) .
As1 O3 1.673(6) .
As1 O2 1.725(7) .
As1 C1 1.892(11) .
V1 O4 1.580(8) .
V1 O5 1.804(7) .
V1 O8 1.916(7) 12_645
V1 O1 1.961(7) .
V1 O3 1.982(7) 3_645
V2 O6 1.585(9) .
V2 O5 1.795(7) 10
V2 O5 1.795(7) .
V2 O2 2.024(6) .
V2 O2 2.024(6) 10
V3 O7 1.586(9) .
V3 O8 1.797(7) .
V3 O8 1.797(7) 10
V3 O2 2.039(6) 10
V3 O2 2.039(6) .
O3 V1 1.982(7) 4_665
O8 V1 1.916(7) 11_665
C1 C6 1.23(2) .
C1 C2 1.43(2) .
C2 C3 1.40(2) .
C3 C4 1.49(2) .
C4 C5 1.11(2) .
C5 C6 1.43(2) .

loop_
_platon_squeeze_void_nr
_platon_squeeze_void_average_x
_platon_squeeze_void_average_y
_platon_squeeze_void_average_z
_platon_squeeze_void_volume
_platon_squeeze_void_count_electrons
_platon_squeeze_void_content
1 -0.037 0.489 -0.154 2567 372 ' '
